data_2312110
loop_
_publ_author_name
'Pyrih, Andrii'
'&#x141;api&#x144;ski, Andrzej'
'Zi&#x119;ba, Sylwia'
'Mizera, Adam'
'Lesyk, Roman'
'Jaskolski, Mariusz'
'Gzella, Andrzej K.'

_publ_section_title
;
 Proton tautomerism in
 5-dimethylaminomethylidene-4-(o-,m-,p-hydroxyphenyl)amino-1,3-thiazol-2(5H)-ones:
 synthesis, crystal structure and spectroscopic studies.
;
_journal_issue 3
_journal_name_full 'Acta crystallographica Section B, Structural science, crystal engineering and materials'
_journal_page_first 220
_journal_page_last 232
_journal_paper_doi 10.1107/S2052520623003852
_journal_volume 79
_journal_year 2023
_chemical_formula_moiety 'C12 H13 N3 O2 S, C3 H7 N O'
_chemical_formula_sum 'C15 H20 N4 O3 S'
_chemical_formula_weight 336.41
_chemical_melting_point_gt 553
_chemical_melting_point_lt 554
_chemical_name_systematic
;
5-dimethylaminomethylidene-4-(4-hydroxyphenyl)amino-1,3-thiazol-2(5H)-one 
dimethylformamide solvate
;
_space_group_crystal_system monoclinic
_space_group_IT_number 14
_space_group_name_Hall '-P 2ybc'
_space_group_name_H-M_alt 'P 1 21/c 1'
_atom_sites_solution_hydrogens mixed
_atom_sites_solution_primary direct
_atom_sites_solution_secondary difmap
_audit_creation_method SHELXL-2018/3
_cell_angle_alpha 90
_cell_angle_beta 99.213(2)
_cell_angle_gamma 90
_cell_formula_units_Z 4
_cell_length_a 13.1630(2)
_cell_length_b 17.0311(3)
_cell_length_c 7.32120(10)
_cell_measurement_reflns_used 8581
_cell_measurement_temperature 130.0(1)
_cell_measurement_theta_max 75.95
_cell_measurement_theta_min 3.34
_cell_volume 1620.10(4)
_computing_cell_refinement 'CrysAlisPro 1.171.38.41 (Rigaku OD, 2015)'
_computing_data_collection 'CrysAlisPro 1.171.38.41 (Rigaku OD, 2015)'
_computing_data_reduction 'CrysAlisPro 1.171.38.41 (Rigaku OD, 2015)'
_computing_molecular_graphics 'ORTEP-3 for Windows (Farrugia, 2012)'
_computing_publication_material
; 
WINGX (Farrugia, 2012), OLEX2 v1.2-alpha (Dolomanov et al., 2009), 
PLATON (Spek, 2009)
;
_computing_structure_refinement 'SHELXL-2018/3 (Sheldrick, 2018)'
_computing_structure_solution 'SHELXT 2018/2 (Sheldrick, 2018)'
_diffrn_ambient_temperature 130.0(1)
_diffrn_detector_area_resol_mean 10.3991
_diffrn_measured_fraction_theta_full 1.000
_diffrn_measured_fraction_theta_max 0.992
_diffrn_measurement_device_type 'SuperNova, Dual, Cu, Atlas'
_diffrn_measurement_method '\w scans'
_diffrn_radiation_type CuK\a
_diffrn_radiation_wavelength 1.54184
_diffrn_reflns_av_R_equivalents 0.0269
_diffrn_reflns_av_unetI/netI 0.0176
_diffrn_reflns_Laue_measured_fraction_full 1.000
_diffrn_reflns_Laue_measured_fraction_max 0.992
_diffrn_reflns_limit_h_max 16
_diffrn_reflns_limit_h_min -16
_diffrn_reflns_limit_k_max 21
_diffrn_reflns_limit_k_min -21
_diffrn_reflns_limit_l_max 9
_diffrn_reflns_limit_l_min -8
_diffrn_reflns_number 17034
_diffrn_reflns_point_group_measured_fraction_full 1.000
_diffrn_reflns_point_group_measured_fraction_max 0.992
_diffrn_reflns_theta_full 67.624
_diffrn_reflns_theta_max 76.397
_diffrn_reflns_theta_min 3.400
_diffrn_source 'micro-focus sealed X-ray tube'
_exptl_absorpt_coefficient_mu 1.959
_exptl_absorpt_correction_T_max 1.00000
_exptl_absorpt_correction_T_min 0.77242
_exptl_absorpt_correction_type multi-scan
_exptl_absorpt_process_details
;
CrysAlisPro 1.171.38.41 (Rigaku Oxford Diffraction, 2015)
Empirical absorption correction using spherical harmonics,
 implemented in SCALE3 ABSPACK scaling algorithm.
;
_exptl_crystal_colour yellow
_exptl_crystal_density_diffrn 1.379
_exptl_crystal_description rod
_exptl_crystal_F_000 712
_exptl_crystal_size_max 0.22
_exptl_crystal_size_mid 0.11
_exptl_crystal_size_min 0.06
_refine_diff_density_max 0.273
_refine_diff_density_min -0.269
_refine_diff_density_rms 0.057
_refine_ls_extinction_method none
_refine_ls_goodness_of_fit_ref 1.066
_refine_ls_hydrogen_treatment mixed
_refine_ls_matrix_type full
_refine_ls_number_parameters 220
_refine_ls_number_reflns 3380
_refine_ls_number_restraints 0
_refine_ls_restrained_S_all 1.066
_refine_ls_R_factor_all 0.0348
_refine_ls_R_factor_gt 0.0324
_refine_ls_shift/su_max 0.000
_refine_ls_shift/su_mean 0.000
_refine_ls_structure_factor_coef Fsqd
_refine_ls_weighting_details 'w=1/[\s^2^(Fo^2^)+(0.0473P)^2^+0.6126P] where P=(Fo^2^+2Fc^2^)/3'
_refine_ls_weighting_scheme calc
_refine_ls_wR_factor_gt 0.0848
_refine_ls_wR_factor_ref 0.0872
_reflns_Friedel_coverage 0.000
_reflns_number_gt 3123
_reflns_number_total 3380
_reflns_threshold_expression 'I > 2\s(I)'
_cod_data_source_file lo5112sup1.cif
_cod_data_source_block 3.DMF
_cod_depositor_comments 'Adding full bibliography for 2312108--2312110.cif.'
_cod_original_sg_symbol_H-M 'P 21/c'
_cod_database_code 2312110
_cod_database_fobs_code 2312110
_publcif_datablock.id {bf37af0b-70f8-4480-adbc-dd6d2679c28d}

_shelx_shelxl_version_number 2018/3
_shelx_space_group_comment
;
The symmetry employed for this shelxl refinement is uniquely defined
by the following loop, which should always be used as a source of
symmetry information in preference to the above space-group names.
They are only intended as comments.
;
_publcif_info_exptl_table_max_cols 5
_publcif_info_exptl_table_use_headnotes n
_publcif_funding_html
'<span class="funder"><span class="fundref-name" data-id="501100004895">European Social Fund</span><span class="fundref-subname" data-id=""></span> (<span class="fundref-grant-group"><span class="fundref-grant-type">grant</span> No. <span class="fundref-grant-id">POWR.03.02.00-00-I020/17</span></span>); </span><span class="funder"><span class="fundref-name" data-id="501100015097">Interdyscyplinarne Centrum Modelowania Matematycznego i Komputerowego UW</span><span class="fundref-subname" data-id=""></span> (<span class="fundref-grant-group"><span class="fundref-grant-type">grant</span> No. <span class="fundref-grant-id">G53-7</span></span>); </span><span class="funder"><span class="fundref-name" data-id="501100001870">Fundacja na rzecz Nauki Polskiej</span><span class="fundref-subname" data-id=""></span> (<span class="fundref-grant-group"><span class="fundref-grant-type">award</span> No. <span class="fundref-grant-id">START 098.2022</span></span>).</span> '

loop_
_space_group_symop_operation_xyz
'x, y, z'
'-x, y+1/2, -z+1/2'
'-x, -y, -z'
'x, -y-1/2, z-1/2'

loop_
_atom_site_label
_atom_site_type_symbol
_atom_site_fract_x
_atom_site_fract_y
_atom_site_fract_z
_atom_site_U_iso_or_equiv
_atom_site_adp_type
_atom_site_occupancy
_atom_site_site_symmetry_order
_atom_site_calc_flag
_atom_site_refinement_flags_posn
_atom_site_refinement_flags_adp
_atom_site_refinement_flags_occupancy
_atom_site_disorder_assembly
_atom_site_disorder_group
S1 S 0.06894(2) 0.07491(2) 0.10480(4) 0.02061(10) Uani 1 1 d . . . . .
C2 C 0.18184(9) 0.01845(7) 0.18246(16) 0.0188(2) Uani 1 1 d . . . . .
N3 N 0.26427(8) 0.06231(6) 0.25336(14) 0.0180(2) Uani 1 1 d . . . . .
C4 C 0.24213(9) 0.13915(7) 0.24804(16) 0.0168(2) Uani 1 1 d . . . . .
C5 C 0.13758(9) 0.16154(7) 0.17325(17) 0.0180(2) Uani 1 1 d . . . . .
O6 O 0.17947(7) -0.05377(5) 0.16760(13) 0.0236(2) Uani 1 1 d . . . . .
N7 N 0.31564(8) 0.19212(6) 0.30740(15) 0.0192(2) Uani 1 1 d . . . . .
H7 H 0.3001(13) 0.2406(11) 0.292(2) 0.029(4) Uiso 1 1 d . . . . .
C8 C 0.42068(9) 0.17759(7) 0.38146(16) 0.0169(2) Uani 1 1 d . . . . .
C9 C 0.49065(9) 0.23623(7) 0.35396(17) 0.0191(2) Uani 1 1 d . . . . .
H9 H 0.467579 0.280817 0.280951 0.023 Uiso 1 1 calc R U . . .
C10 C 0.59328(9) 0.23017(7) 0.43185(17) 0.0198(2) Uani 1 1 d . . . . .
H10 H 0.640133 0.270578 0.412366 0.024 Uiso 1 1 calc R U . . .
C11 C 0.62801(9) 0.16516(7) 0.53848(17) 0.0177(2) Uani 1 1 d . . . . .
C12 C 0.55942(9) 0.10534(7) 0.56223(16) 0.0172(2) Uani 1 1 d . . . . .
H12 H 0.583336 0.059978 0.631557 0.021 Uiso 1 1 calc R U . . .
C13 C 0.45577(9) 0.11147(7) 0.48502(16) 0.0173(2) Uani 1 1 d . . . . .
H13 H 0.409152 0.070667 0.502944 0.021 Uiso 1 1 calc R U . . .
O14 O 0.72931(7) 0.16386(6) 0.61536(14) 0.0236(2) Uani 1 1 d . . . . .
H14 H 0.7448(16) 0.1205(13) 0.682(3) 0.046(5) Uiso 1 1 d . . . . .
C15 C 0.10348(9) 0.23773(7) 0.15785(17) 0.0194(2) Uani 1 1 d . . . . .
H15 H 0.154477 0.276025 0.199184 0.023 Uiso 1 1 calc R U . . .
N16 N 0.01038(8) 0.26691(6) 0.09430(16) 0.0220(2) Uani 1 1 d . . . . .
C17 C -0.00242(11) 0.35206(8) 0.0797(2) 0.0267(3) Uani 1 1 d . . . . .
H17A H 0.058890 0.377937 0.146877 0.040 Uiso 1 1 calc R U . . .
H17B H -0.062962 0.367784 0.133187 0.040 Uiso 1 1 calc R U . . .
H17C H -0.011756 0.367540 -0.050875 0.040 Uiso 1 1 calc R U . . .
C18 C -0.07978(10) 0.22009(8) 0.0224(2) 0.0260(3) Uani 1 1 d . . . . .
H18A H -0.071538 0.198082 -0.098026 0.039 Uiso 1 1 calc R U . . .
H18B H -0.141276 0.253374 0.008069 0.039 Uiso 1 1 calc R U . . .
H18C H -0.087192 0.177309 0.108830 0.039 Uiso 1 1 calc R U . . .
O19 O 0.27659(8) 0.36176(6) 0.28307(15) 0.0292(2) Uani 1 1 d . . . . .
C20 C 0.32714(10) 0.41738(8) 0.35709(19) 0.0241(3) Uani 1 1 d . . . . .
H20 H 0.385717 0.405601 0.446601 0.029 Uiso 1 1 calc R U . . .
N21 N 0.30586(9) 0.49258(6) 0.32109(15) 0.0236(2) Uani 1 1 d . . . . .
C22 C 0.21470(12) 0.51516(8) 0.1921(2) 0.0299(3) Uani 1 1 d . . . . .
H22A H 0.196584 0.473153 0.101258 0.045 Uiso 1 1 calc R U . . .
H22B H 0.228752 0.563540 0.128132 0.045 Uiso 1 1 calc R U . . .
H22C H 0.157353 0.523995 0.260098 0.045 Uiso 1 1 calc R U . . .
C23 C 0.36688(12) 0.55502(9) 0.4202(2) 0.0325(3) Uani 1 1 d . . . . .
H23A H 0.321960 0.589566 0.478727 0.049 Uiso 1 1 calc R U . . .
H23B H 0.400530 0.585450 0.333280 0.049 Uiso 1 1 calc R U . . .
H23C H 0.419275 0.532092 0.515502 0.049 Uiso 1 1 calc R U . . .

loop_
_atom_site_aniso_label
_atom_site_aniso_U_11
_atom_site_aniso_U_22
_atom_site_aniso_U_33
_atom_site_aniso_U_23
_atom_site_aniso_U_13
_atom_site_aniso_U_12
S1 0.01601(16) 0.01581(16) 0.02832(18) -0.00228(11) -0.00163(12) -0.00011(10)
C2 0.0185(6) 0.0179(6) 0.0192(6) 0.0003(4) 0.0007(4) 0.0001(5)
N3 0.0175(5) 0.0145(5) 0.0212(5) 0.0001(4) 0.0003(4) -0.0007(4)
C4 0.0176(6) 0.0159(5) 0.0170(5) 0.0000(4) 0.0028(4) 0.0003(4)
C5 0.0158(6) 0.0171(6) 0.0206(6) -0.0015(4) 0.0013(4) -0.0003(4)
O6 0.0232(5) 0.0142(4) 0.0309(5) 0.0001(4) -0.0034(4) -0.0011(3)
N7 0.0163(5) 0.0122(5) 0.0274(5) 0.0011(4) -0.0020(4) 0.0005(4)
C8 0.0164(6) 0.0146(5) 0.0188(6) -0.0012(4) 0.0006(4) 0.0003(4)
C9 0.0212(6) 0.0141(5) 0.0214(6) 0.0028(4) 0.0016(5) 0.0000(5)
C10 0.0197(6) 0.0159(6) 0.0238(6) 0.0015(5) 0.0036(5) -0.0029(5)
C11 0.0159(6) 0.0169(6) 0.0201(6) -0.0026(4) 0.0020(4) 0.0015(4)
C12 0.0204(6) 0.0122(5) 0.0185(5) 0.0001(4) 0.0013(4) 0.0014(4)
C13 0.0191(6) 0.0132(5) 0.0194(6) -0.0009(4) 0.0023(4) -0.0024(4)
O14 0.0151(4) 0.0201(4) 0.0339(5) 0.0041(4) -0.0015(4) -0.0007(3)
C15 0.0170(5) 0.0189(6) 0.0219(6) -0.0014(5) 0.0021(4) 0.0000(5)
N16 0.0174(5) 0.0177(5) 0.0300(6) -0.0005(4) 0.0007(4) 0.0029(4)
C17 0.0236(6) 0.0185(6) 0.0372(7) 0.0020(5) 0.0032(5) 0.0048(5)
C18 0.0184(6) 0.0240(6) 0.0339(7) -0.0039(5) -0.0011(5) 0.0019(5)
O19 0.0271(5) 0.0174(4) 0.0434(6) -0.0018(4) 0.0060(4) -0.0022(4)
C20 0.0228(6) 0.0209(6) 0.0295(7) 0.0009(5) 0.0073(5) -0.0003(5)
N21 0.0280(6) 0.0181(5) 0.0252(5) -0.0008(4) 0.0063(4) -0.0024(4)
C22 0.0355(8) 0.0246(7) 0.0292(7) 0.0045(6) 0.0038(6) 0.0017(6)
C23 0.0391(8) 0.0237(7) 0.0359(8) -0.0064(6) 0.0097(6) -0.0097(6)

loop_
_atom_type_symbol
_atom_type_description
_atom_type_scat_dispersion_real
_atom_type_scat_dispersion_imag
_atom_type_scat_source
C C 0.0181 0.0091 'International Tables Vol C Tables 4.2.6.8 and 6.1.1.4'
H H 0.0000 0.0000 'International Tables Vol C Tables 4.2.6.8 and 6.1.1.4'
N N 0.0311 0.0180 'International Tables Vol C Tables 4.2.6.8 and 6.1.1.4'
O O 0.0492 0.0322 'International Tables Vol C Tables 4.2.6.8 and 6.1.1.4'
S S 0.3331 0.5567 'International Tables Vol C Tables 4.2.6.8 and 6.1.1.4'

loop_
_geom_angle_atom_site_label_1
_geom_angle_atom_site_label_2
_geom_angle_atom_site_label_3
_geom_angle
_geom_angle_site_symmetry_1
_geom_angle_site_symmetry_3
_geom_angle_publ_flag
C5 S1 C2 89.87(6) . . ?
O6 C2 N3 126.31(11) . . ?
O6 C2 S1 120.04(9) . . ?
N3 C2 S1 113.65(9) . . ?
C4 N3 C2 111.80(10) . . ?
N3 C4 N7 120.30(11) . . ?
N3 C4 C5 117.21(11) . . ?
N7 C4 C5 122.48(11) . . ?
C15 C5 C4 123.97(11) . . ?
C15 C5 S1 128.54(10) . . ?
C4 C5 S1 107.47(9) . . ?
C4 N7 C8 127.73(10) . . ?
C4 N7 H7 117.5(12) . . ?
C8 N7 H7 114.6(12) . . ?
C13 C8 C9 119.20(11) . . ?
C13 C8 N7 124.36(11) . . ?
C9 C8 N7 116.36(11) . . ?
C10 C9 C8 120.72(11) . . ?
C10 C9 H9 119.6 . . ?
C8 C9 H9 119.6 . . ?
C9 C10 C11 120.19(11) . . ?
C9 C10 H10 119.9 . . ?
C11 C10 H10 119.9 . . ?
O14 C11 C10 117.23(11) . . ?
O14 C11 C12 123.28(11) . . ?
C10 C11 C12 119.49(11) . . ?
C11 C12 C13 120.47(11) . . ?
C11 C12 H12 119.8 . . ?
C13 C12 H12 119.8 . . ?
C8 C13 C12 119.89(11) . . ?
C8 C13 H13 120.1 . . ?
C12 C13 H13 120.1 . . ?
C11 O14 H14 111.3(13) . . ?
N16 C15 C5 130.60(12) . . ?
N16 C15 H15 114.7 . . ?
C5 C15 H15 114.7 . . ?
C15 N16 C18 124.85(11) . . ?
C15 N16 C17 118.90(11) . . ?
C18 N16 C17 116.04(10) . . ?
N16 C17 H17A 109.5 . . ?
N16 C17 H17B 109.5 . . ?
H17A C17 H17B 109.5 . . ?
N16 C17 H17C 109.5 . . ?
H17A C17 H17C 109.5 . . ?
H17B C17 H17C 109.5 . . ?
N16 C18 H18A 109.5 . . ?
N16 C18 H18B 109.5 . . ?
H18A C18 H18B 109.5 . . ?
N16 C18 H18C 109.5 . . ?
H18A C18 H18C 109.5 . . ?
H18B C18 H18C 109.5 . . ?
O19 C20 N21 124.90(13) . . ?
O19 C20 H20 117.6 . . ?
N21 C20 H20 117.6 . . ?
C20 N21 C23 121.58(12) . . ?
C20 N21 C22 120.63(12) . . ?
C23 N21 C22 117.57(12) . . ?
N21 C22 H22A 109.5 . . ?
N21 C22 H22B 109.5 . . ?
H22A C22 H22B 109.5 . . ?
N21 C22 H22C 109.5 . . ?
H22A C22 H22C 109.5 . . ?
H22B C22 H22C 109.5 . . ?
N21 C23 H23A 109.5 . . ?
N21 C23 H23B 109.5 . . ?
H23A C23 H23B 109.5 . . ?
N21 C23 H23C 109.5 . . ?
H23A C23 H23C 109.5 . . ?
H23B C23 H23C 109.5 . . ?

loop_
_geom_bond_atom_site_label_1
_geom_bond_atom_site_label_2
_geom_bond_distance
_geom_bond_site_symmetry_2
_geom_bond_publ_flag
S1 C5 1.7606(12) . ?
S1 C2 1.7849(12) . ?
C2 O6 1.2347(15) . ?
C2 N3 1.3508(16) . ?
N3 C4 1.3399(15) . ?
C4 N7 1.3432(16) . ?
C4 C5 1.4484(16) . ?
C5 C15 1.3718(17) . ?
N7 C8 1.4236(15) . ?
N7 H7 0.853(18) . ?
C8 C13 1.3943(17) . ?
C8 C9 1.3948(17) . ?
C9 C10 1.3836(17) . ?
C9 H9 0.9500 . ?
C10 C11 1.3893(17) . ?
C10 H10 0.9500 . ?
C11 O14 1.3619(15) . ?
C11 C12 1.3905(17) . ?
C12 C13 1.3946(17) . ?
C12 H12 0.9500 . ?
C13 H13 0.9500 . ?
O14 H14 0.89(2) . ?
C15 N16 1.3350(16) . ?
C15 H15 0.9500 . ?
N16 C18 1.4565(16) . ?
N16 C17 1.4619(16) . ?
C17 H17A 0.9800 . ?
C17 H17B 0.9800 . ?
C17 H17C 0.9800 . ?
C18 H18A 0.9800 . ?
C18 H18B 0.9800 . ?
C18 H18C 0.9800 . ?
O19 C20 1.2322(17) . ?
C20 N21 1.3283(17) . ?
C20 H20 0.9500 . ?
N21 C23 1.4547(17) . ?
N21 C22 1.4548(18) . ?
C22 H22A 0.9800 . ?
C22 H22B 0.9800 . ?
C22 H22C 0.9800 . ?
C23 H23A 0.9800 . ?
C23 H23B 0.9800 . ?
C23 H23C 0.9800 . ?

loop_
_geom_torsion_atom_site_label_1
_geom_torsion_atom_site_label_2
_geom_torsion_atom_site_label_3
_geom_torsion_atom_site_label_4
_geom_torsion
_geom_torsion_site_symmetry_1
_geom_torsion_site_symmetry_2
_geom_torsion_site_symmetry_3
_geom_torsion_site_symmetry_4
_geom_torsion_publ_flag
C5 S1 C2 O6 -179.87(11) . . . . ?
C5 S1 C2 N3 -0.24(10) . . . . ?
O6 C2 N3 C4 179.26(12) . . . . ?
S1 C2 N3 C4 -0.34(13) . . . . ?
C2 N3 C4 N7 -177.91(11) . . . . ?
C2 N3 C4 C5 0.95(15) . . . . ?
N3 C4 C5 C15 -179.62(12) . . . . ?
N7 C4 C5 C15 -0.79(19) . . . . ?
N3 C4 C5 S1 -1.10(13) . . . . ?
N7 C4 C5 S1 177.73(10) . . . . ?
C2 S1 C5 C15 179.13(12) . . . . ?
C2 S1 C5 C4 0.69(9) . . . . ?
N3 C4 N7 C8 -0.53(19) . . . . ?
C5 C4 N7 C8 -179.33(11) . . . . ?
C4 N7 C8 C13 -32.10(19) . . . . ?
C4 N7 C8 C9 151.12(12) . . . . ?
C13 C8 C9 C10 -1.57(18) . . . . ?
N7 C8 C9 C10 175.38(11) . . . . ?
C8 C9 C10 C11 0.17(19) . . . . ?
C9 C10 C11 O14 -178.22(11) . . . . ?
C9 C10 C11 C12 1.68(18) . . . . ?
O14 C11 C12 C13 177.77(11) . . . . ?
C10 C11 C12 C13 -2.12(18) . . . . ?
C9 C8 C13 C12 1.12(18) . . . . ?
N7 C8 C13 C12 -175.57(11) . . . . ?
C11 C12 C13 C8 0.72(18) . . . . ?
C4 C5 C15 N16 -179.26(12) . . . . ?
S1 C5 C15 N16 2.5(2) . . . . ?
C5 C15 N16 C18 -0.4(2) . . . . ?
C5 C15 N16 C17 -175.02(13) . . . . ?
O19 C20 N21 C23 177.34(13) . . . . ?
O19 C20 N21 C22 2.9(2) . . . . ?

loop_
_publcif_info_cif.paper_type
CB

loop_
_publcif_info_tables.block_id
_publcif_info_tables.reference_item
{dcc6f9c9-fec6-4412-ba50-529feec04f56} '_publcif_info_datablock.publ_exptl'

loop_
_publcif_info_datablock.id
_publcif_info_datablock.publ_exptl
_publcif_info_datablock.publ_geom
_publcif_info_datablock.structure
{dcc6f9c9-fec6-4412-ba50-529feec04f56} y y y
{07190ad9-2b14-469b-90b9-f570843d1fff} y y y
{bf37af0b-70f8-4480-adbc-dd6d2679c28d} y y y

loop_
_publcif_info_exptl_table_extra_item
F000
Specimen_density
Crystal_shape
Specimen_colour
Reflection_theta_range
sin_theta_over_lambda_max

loop_
_publcif_info_exptl_table_header_item
?
